data_1504070
loop_
_publ_author_name
'Wu, Mei'
'Wang, Bin'
'Wang, Shoufeng'
'Xia, Chungu'
'Sun, Wei'

_publ_section_title
;
 Asymmetric epoxidation of olefins with chiral bioinspired manganese
 complexes.
;
_journal_issue 16
_journal_name_full 'Organic letters'
_journal_page_first 3622
_journal_page_last 3625
_journal_paper_doi 10.1021/ol901400m
_journal_volume 11
_journal_year 2009
_chemical_formula_sum 'C42 H40 F6 Mn N4 O6 S2'
_chemical_formula_weight 929.84
_chemical_name_systematic
; 
 ? 
;
_space_group_IT_number 19
_symmetry_cell_setting orthorhombic
_symmetry_space_group_name_Hall 'P 2ac 2ab'
_symmetry_space_group_name_H-M 'P 21 21 21'
_atom_sites_solution_hydrogens geom
_atom_sites_solution_primary direct
_atom_sites_solution_secondary difmap
_audit_creation_method SHELXL-97
_cell_angle_alpha 90.00
_cell_angle_beta 90.00
_cell_angle_gamma 90.00
_cell_formula_units_Z 4
_cell_length_a 17.639(2)
_cell_length_b 16.204(2)
_cell_length_c 16.203(2)
_cell_measurement_reflns_used 2608
_cell_measurement_temperature 298(2)
_cell_measurement_theta_max 18.342
_cell_measurement_theta_min 2.827
_cell_volume 4631.2(10)
_computing_cell_refinement 'Bruker SMART'
_computing_data_collection 'Bruker SMART'
_computing_data_reduction 'Bruker SHELXTL'
_computing_molecular_graphics 'Bruker SHELXTL'
_computing_publication_material 'Bruker SHELXTL'
_computing_structure_refinement 'SHELXL-97 (Sheldrick, 1997)'
_computing_structure_solution 'SHELXS-97 (Sheldrick, 1990)'
_diffrn_ambient_temperature 298(2)
_diffrn_measured_fraction_theta_full 0.993
_diffrn_measured_fraction_theta_max 0.993
_diffrn_measurement_device_type 'CCD area detector'
_diffrn_measurement_method 'phi and omega scans'
_diffrn_radiation_monochromator graphite
_diffrn_radiation_source 'fine-focus sealed tube'
_diffrn_radiation_type MoK\a
_diffrn_radiation_wavelength 0.71073
_diffrn_reflns_av_R_equivalents 0.1460
_diffrn_reflns_av_sigmaI/netI 0.1668
_diffrn_reflns_limit_h_max 20
_diffrn_reflns_limit_h_min -20
_diffrn_reflns_limit_k_max 19
_diffrn_reflns_limit_k_min -9
_diffrn_reflns_limit_l_max 19
_diffrn_reflns_limit_l_min -19
_diffrn_reflns_number 19356
_diffrn_reflns_theta_full 25.01
_diffrn_reflns_theta_max 25.01
_diffrn_reflns_theta_min 1.71
_exptl_absorpt_coefficient_mu 0.447
_exptl_absorpt_correction_T_max 0.9360
_exptl_absorpt_correction_T_min 0.8415
_exptl_absorpt_correction_type multi-scan
_exptl_absorpt_process_details sadabs
_exptl_crystal_density_diffrn 1.334
_exptl_crystal_density_method 'not measured'
_exptl_crystal_F_000 1916
_exptl_crystal_size_max 0.40
_exptl_crystal_size_mid 0.17
_exptl_crystal_size_min 0.15
_refine_diff_density_max 0.739
_refine_diff_density_min -0.431
_refine_diff_density_rms 0.095
_refine_ls_abs_structure_details 'Flack H D (1983), Acta Cryst. A39, 876-881'
_refine_ls_abs_structure_Flack 0.11(4)
_refine_ls_extinction_method none
_refine_ls_goodness_of_fit_ref 1.042
_refine_ls_hydrogen_treatment constr
_refine_ls_matrix_type full
_refine_ls_number_parameters 552
_refine_ls_number_reflns 8115
_refine_ls_number_restraints 0
_refine_ls_restrained_S_all 1.042
_refine_ls_R_factor_all 0.1773
_refine_ls_R_factor_gt 0.0980
_refine_ls_shift/su_max 0.001
_refine_ls_shift/su_mean 0.000
_refine_ls_structure_factor_coef Fsqd
_refine_ls_weighting_details 'calc w=1/[\s^2^(Fo^2^)+(0.0750P)^2^+0.0000P] where P=(Fo^2^+2Fc^2^)/3'
_refine_ls_weighting_scheme calc
_refine_ls_wR_factor_gt 0.2181
_refine_ls_wR_factor_ref 0.2385
_reflns_number_gt 3274
_reflns_number_total 8115
_reflns_threshold_expression >2sigma(I)
_cod_data_source_file ol901400m_si_003.cif
_cod_data_source_block 081211c
_cod_depositor_comments
;
The following automatic conversions were performed:

'_symmetry_cell_setting' value 'Orthorhombic' changed to
'orthorhombic' according to
/home/saulius/struct/CIF-dictionaries/cif_core.dic dictionary named
'cif_core.dic' version 2.4.2 from 2011-04-26.

Automatic conversion script
Id: cif_fix_values 1715 2011-07-08 13:25:40Z adriana 
;
_cod_original_cell_volume 4631.0(10)
_cod_original_sg_symbol_H-M P2(1)2(1)2(1)
_cod_database_code 1504070

loop_
_symmetry_equiv_pos_as_xyz
'x, y, z'
'-x+1/2, -y, z+1/2'
'x+1/2, -y+1/2, -z'
'-x, y+1/2, -z+1/2'

loop_
_atom_site_label
_atom_site_type_symbol
_atom_site_fract_x
_atom_site_fract_y
_atom_site_fract_z
_atom_site_U_iso_or_equiv
_atom_site_adp_type
_atom_site_occupancy
_atom_site_symmetry_multiplicity
_atom_site_calc_flag
_atom_site_refinement_flags
Mn1 Mn 0.86895(6) 0.40353(7) 0.00934(9) 0.0637(4) Uani 1 1 d .
F1 F 0.9202(6) 0.0873(6) -0.0797(7) 0.204(5) Uani 1 1 d .
F2 F 0.8369(7) 0.1767(8) -0.1288(8) 0.198(5) Uani 1 1 d .
F3 F 0.9431(7) 0.2099(8) -0.1050(8) 0.193(4) Uani 1 1 d .
F4 F 0.9676(8) 0.3439(11) -0.2541(9) 0.242(7) Uani 1 1 d .
F5 F 0.9245(8) 0.4357(9) -0.3464(6) 0.243(6) Uani 1 1 d .
F6 F 0.9891(9) 0.4788(12) -0.2355(9) 0.236(6) Uani 1 1 d .
N1 N 0.8886(4) 0.4225(4) 0.1454(4) 0.063(2) Uani 1 1 d .
N2 N 0.8592(4) 0.5424(4) 0.0176(5) 0.069(2) Uani 1 1 d .
N3 N 0.9918(4) 0.3902(5) 0.0256(6) 0.074(2) Uani 1 1 d .
N4 N 0.7456(4) 0.4249(4) 0.0093(5) 0.067(2) Uani 1 1 d .
O1 O 0.8488(3) 0.2765(3) 0.0226(5) 0.093(2) Uani 1 1 d .
O2 O 0.9389(5) 0.1758(6) 0.0736(8) 0.163(4) Uani 1 1 d .
O3 O 0.8076(5) 0.1355(6) 0.0560(7) 0.150(4) Uani 1 1 d .
O4 O 0.8826(4) 0.4020(5) -0.1211(5) 0.106(2) Uani 1 1 d .
O5 O 0.8277(10) 0.3370(12) -0.2450(11) 0.259(7) Uani 1 1 d .
O6 O 0.8211(7) 0.4895(10) -0.2230(7) 0.206(6) Uani 1 1 d .
S1 S 0.86907(17) 0.18906(16) 0.0276(3) 0.1203(14) Uani 1 1 d .
S2 S 0.8564(3) 0.4113(4) -0.2066(2) 0.1527(17) Uani 1 1 d .
C1 C 0.9047(5) 0.5124(5) 0.1614(6) 0.060(2) Uani 1 1 d .
H1 H 0.9586 0.5216 0.1501 0.072 Uiso 1 1 calc R
C2 C 0.8591(5) 0.5686(5) 0.1014(7) 0.063(2) Uani 1 1 d .
H2 H 0.8062 0.5668 0.1199 0.076 Uiso 1 1 calc R
C3 C 0.8866(5) 0.6545(5) 0.1178(6) 0.076(3) Uani 1 1 d .
H3A H 0.8615 0.6920 0.0799 0.091 Uiso 1 1 calc R
H3B H 0.9406 0.6569 0.1064 0.091 Uiso 1 1 calc R
C4 C 0.8727(6) 0.6842(5) 0.2063(6) 0.079(3) Uani 1 1 d .
H4A H 0.8889 0.7411 0.2120 0.095 Uiso 1 1 calc R
H4B H 0.8190 0.6813 0.2190 0.095 Uiso 1 1 calc R
C5 C 0.9150(6) 0.6321(6) 0.2631(7) 0.081(3) Uani 1 1 d .
H5A H 0.9054 0.6492 0.3195 0.097 Uiso 1 1 calc R
H5B H 0.9689 0.6374 0.2524 0.097 Uiso 1 1 calc R
C6 C 0.8899(5) 0.5407(5) 0.2509(6) 0.072(3) Uani 1 1 d .
H6A H 0.9177 0.5056 0.2887 0.086 Uiso 1 1 calc R
H6B H 0.8363 0.5355 0.2633 0.086 Uiso 1 1 calc R
C7 C 0.9565(5) 0.3681(6) 0.1661(6) 0.068(3) Uani 1 1 d .
H7 H 0.9362 0.3118 0.1660 0.082 Uiso 1 1 calc R
C8 C 1.0152(5) 0.3676(6) 0.1019(8) 0.068(3) Uani 1 1 d .
C9 C 1.0862(5) 0.3438(6) 0.1147(7) 0.076(3) Uani 1 1 d .
H9 H 1.1011 0.3289 0.1677 0.091 Uiso 1 1 calc R
C10 C 1.1387(6) 0.3406(7) 0.0517(8) 0.087(3) Uani 1 1 d .
H10 H 1.1883 0.3242 0.0620 0.104 Uiso 1 1 calc R
C11 C 1.1163(6) 0.3620(7) -0.0263(8) 0.085(3) Uani 1 1 d .
H11 H 1.1504 0.3604 -0.0701 0.102 Uiso 1 1 calc R
C12 C 1.0432(6) 0.3857(7) -0.0386(7) 0.094(3) Uani 1 1 d .
H12 H 1.0274 0.3993 -0.0916 0.113 Uiso 1 1 calc R
C13 C 0.9686(7) 0.3299(9) 0.3204(11) 0.111(4) Uani 1 1 d .
H13 H 0.9313 0.2901 0.3129 0.133 Uiso 1 1 calc R
C14 C 0.9912(7) 0.3790(8) 0.2546(8) 0.085(3) Uani 1 1 d .
C15 C 1.0471(7) 0.4385(8) 0.2658(8) 0.096(4) Uani 1 1 d .
H15 H 1.0622 0.4714 0.2217 0.115 Uiso 1 1 calc R
C16 C 1.0802(8) 0.4489(10) 0.3429(12) 0.123(5) Uani 1 1 d .
H16 H 1.1176 0.4887 0.3505 0.147 Uiso 1 1 calc R
C17 C 1.0576(10) 0.3998(14) 0.4088(11) 0.117(5) Uani 1 1 d .
C18 C 1.0018(11) 0.3403(13) 0.3975(12) 0.114(5) Uani 1 1 d .
C19 C 0.9791(9) 0.2912(12) 0.4634(15) 0.138(6) Uani 1 1 d .
H19 H 0.9418 0.2513 0.4559 0.166 Uiso 1 1 calc R
C20 C 1.0123(12) 0.3015(14) 0.5405(13) 0.138(6) Uani 1 1 d .
H20 H 0.9971 0.2687 0.5846 0.166 Uiso 1 1 calc R
C21 C 1.0681(13) 0.3610(14) 0.5518(13) 0.146(6) Uani 1 1 d .
H21 H 1.0903 0.3680 0.6034 0.175 Uiso 1 1 calc R
C22 C 1.0908(9) 0.4101(11) 0.4859(13) 0.139(5) Uani 1 1 d .
H22 H 1.1281 0.4500 0.4935 0.167 Uiso 1 1 calc R
C23 C 0.8200(4) 0.3935(6) 0.1892(6) 0.076(3) Uani 1 1 d .
H23A H 0.8313 0.3868 0.2468 0.114 Uiso 1 1 calc R
H23B H 0.8042 0.3415 0.1666 0.114 Uiso 1 1 calc R
H23C H 0.7802 0.4333 0.1827 0.114 Uiso 1 1 calc R
C24 C 0.7899(5) 0.5629(6) -0.0359(7) 0.080(3) Uani 1 1 d .
H24 H 0.8040 0.5498 -0.0930 0.096 Uiso 1 1 calc R
C25 C 0.7252(5) 0.5020(5) -0.0120(7) 0.069(3) Uani 1 1 d .
C26 C 0.6494(5) 0.5206(6) -0.0190(7) 0.077(3) Uani 1 1 d .
H26 H 0.6349 0.5743 -0.0317 0.093 Uiso 1 1 calc R
C27 C 0.5967(5) 0.4638(6) -0.0081(7) 0.081(3) Uani 1 1 d .
H27 H 0.5457 0.4772 -0.0135 0.098 Uiso 1 1 calc R
C28 C 0.6177(4) 0.3855(6) 0.0113(6) 0.077(3) Uani 1 1 d .
H28 H 0.5817 0.3440 0.0178 0.092 Uiso 1 1 calc R
C29 C 0.6926(5) 0.3697(5) 0.0208(7) 0.073(3) Uani 1 1 d .
H29 H 0.7072 0.3168 0.0362 0.087 Uiso 1 1 calc R
C30 C 0.7738(7) 0.6927(8) -0.1097(10) 0.119(5) Uani 1 1 d .
H30 H 0.7967 0.6664 -0.1542 0.142 Uiso 1 1 calc R
C31 C 0.7627(7) 0.6503(7) -0.0361(10) 0.095(4) Uani 1 1 d .
C32 C 0.7285(7) 0.6895(8) 0.0304(10) 0.111(4) Uani 1 1 d .
H32 H 0.7211 0.6611 0.0797 0.133 Uiso 1 1 calc R
C33 C 0.7054(9) 0.7712(11) 0.0234(14) 0.158(7) Uani 1 1 d .
H33 H 0.6825 0.7975 0.0680 0.189 Uiso 1 1 calc R
C34 C 0.7165(11) 0.8137(11) -0.0501(18) 0.146(7) Uani 1 1 d .
C35 C 0.7507(11) 0.7744(12) -0.1167(17) 0.139(6) Uani 1 1 d .
C36 C 0.7617(9) 0.8169(13) -0.1903(14) 0.164(7) Uani 1 1 d .
H36 H 0.7846 0.7906 -0.2348 0.196 Uiso 1 1 calc R
C37 C 0.7386(13) 0.8986(15) -0.1973(16) 0.182(8) Uani 1 1 d .
H37 H 0.7460 0.9270 -0.2465 0.218 Uiso 1 1 calc R
C38 C 0.7044(12) 0.9378(14) -0.1307(19) 0.179(8) Uani 1 1 d .
H38 H 0.6889 0.9925 -0.1354 0.215 Uiso 1 1 calc R
C39 C 0.6933(10) 0.8954(12) -0.0571(16) 0.171(7) Uani 1 1 d .
H39 H 0.6704 0.9217 -0.0126 0.206 Uiso 1 1 calc R
C40 C 0.9251(5) 0.5769(6) -0.0288(6) 0.082(3) Uani 1 1 d .
H40A H 0.9171 0.6347 -0.0386 0.123 Uiso 1 1 calc R
H40B H 0.9301 0.5487 -0.0806 0.123 Uiso 1 1 calc R
H40C H 0.9705 0.5695 0.0030 0.123 Uiso 1 1 calc R
C41 C 0.8893(13) 0.1615(13) -0.0780(15) 0.155(7) Uani 1 1 d .
C42 C 0.9437(15) 0.4199(19) -0.2647(14) 0.183(9) Uani 1 1 d .

loop_
_atom_site_aniso_label
_atom_site_aniso_U_11
_atom_site_aniso_U_22
_atom_site_aniso_U_33
_atom_site_aniso_U_23
_atom_site_aniso_U_13
_atom_site_aniso_U_12
Mn1 0.0496(7) 0.0711(7) 0.0703(10) -0.0022(8) -0.0144(7) 0.0062(6)
F1 0.201(9) 0.134(7) 0.277(14) -0.074(7) 0.008(8) 0.037(7)
F2 0.160(9) 0.222(12) 0.212(13) -0.026(8) -0.033(8) 0.008(8)
F3 0.163(9) 0.190(10) 0.225(12) -0.024(9) 0.035(8) 0.036(8)
F4 0.253(15) 0.300(17) 0.172(12) -0.003(11) 0.015(10) 0.120(14)
F5 0.297(14) 0.358(16) 0.074(7) 0.000(8) 0.008(8) 0.075(12)
F6 0.223(13) 0.35(2) 0.139(12) 0.007(12) 0.000(9) -0.019(12)
N1 0.053(4) 0.075(5) 0.061(5) 0.003(4) 0.001(4) 0.009(4)
N2 0.061(5) 0.067(4) 0.078(6) 0.009(4) -0.015(5) -0.005(4)
N3 0.062(5) 0.084(5) 0.076(7) 0.004(5) -0.005(5) 0.006(4)
N4 0.054(4) 0.061(4) 0.087(6) -0.005(5) -0.012(4) 0.005(4)
O1 0.084(4) 0.070(4) 0.126(7) -0.001(4) -0.006(4) 0.013(3)
O2 0.105(6) 0.145(8) 0.239(13) -0.017(7) -0.036(7) 0.052(6)
O3 0.086(5) 0.146(7) 0.218(12) -0.008(7) -0.010(6) -0.018(6)
O4 0.094(5) 0.133(6) 0.093(6) -0.019(5) -0.030(4) 0.021(5)
O5 0.261(15) 0.32(2) 0.193(16) -0.020(14) -0.090(13) -0.004(15)
O6 0.214(12) 0.301(15) 0.104(9) 0.020(9) -0.028(8) 0.130(11)
S1 0.0592(16) 0.0744(18) 0.227(5) -0.025(2) -0.029(2) 0.0097(16)
S2 0.166(4) 0.211(5) 0.080(3) -0.027(3) -0.042(3) 0.057(4)
C1 0.056(5) 0.063(5) 0.062(7) -0.004(5) -0.002(5) 0.006(4)
C2 0.054(5) 0.063(5) 0.072(7) -0.011(5) -0.007(5) 0.002(4)
C3 0.076(7) 0.068(6) 0.083(9) -0.012(5) -0.004(5) -0.009(5)
C4 0.097(7) 0.065(6) 0.075(8) -0.026(5) -0.012(7) -0.010(6)
C5 0.075(6) 0.090(7) 0.078(9) -0.015(6) 0.000(6) 0.009(6)
C6 0.074(7) 0.069(6) 0.073(8) -0.006(5) -0.003(5) 0.009(5)
C7 0.055(6) 0.076(6) 0.074(8) -0.001(5) 0.005(5) 0.005(5)
C8 0.047(6) 0.084(6) 0.072(8) -0.005(6) -0.007(5) 0.015(5)
C9 0.052(6) 0.100(7) 0.075(8) -0.002(6) 0.004(5) 0.014(5)
C10 0.054(6) 0.118(8) 0.088(9) 0.011(7) 0.012(7) 0.000(6)
C11 0.060(7) 0.124(8) 0.072(9) 0.001(6) 0.023(6) 0.001(6)
C12 0.083(8) 0.125(9) 0.076(9) 0.006(7) 0.011(6) 0.005(7)
C13 0.102(9) 0.137(12) 0.094(13) -0.018(10) 0.002(9) 0.060(8)
C14 0.070(7) 0.107(9) 0.078(10) 0.005(8) 0.001(7) 0.033(7)
C15 0.081(8) 0.130(10) 0.076(10) -0.012(7) -0.016(7) 0.032(8)
C16 0.110(11) 0.156(13) 0.102(13) -0.023(11) -0.007(11) 0.048(9)
C17 0.101(11) 0.167(15) 0.082(14) -0.027(13) -0.021(10) 0.069(12)
C18 0.120(13) 0.154(14) 0.069(13) -0.009(12) 0.007(11) 0.079(12)
C19 0.131(12) 0.174(15) 0.111(16) -0.009(14) 0.008(13) 0.081(11)
C20 0.139(14) 0.171(17) 0.106(16) -0.010(13) -0.006(12) 0.068(13)
C21 0.150(15) 0.182(18) 0.105(16) -0.004(13) -0.006(13) 0.081(14)
C22 0.137(11) 0.182(15) 0.098(13) -0.025(13) 0.005(12) 0.071(11)
C23 0.042(5) 0.076(6) 0.110(9) 0.013(6) 0.007(5) 0.012(5)
C24 0.072(6) 0.074(6) 0.094(9) 0.009(5) -0.027(6) 0.004(5)
C25 0.066(6) 0.068(5) 0.074(7) 0.000(5) -0.022(6) 0.008(5)
C26 0.066(7) 0.074(6) 0.092(8) 0.005(6) -0.022(6) 0.014(5)
C27 0.057(5) 0.097(7) 0.090(9) 0.002(7) -0.016(6) 0.010(6)
C28 0.044(5) 0.088(6) 0.099(8) -0.003(6) 0.002(5) -0.004(4)
C29 0.056(5) 0.066(5) 0.095(9) 0.004(5) -0.017(5) -0.003(5)
C30 0.131(10) 0.086(10) 0.140(14) 0.029(9) -0.044(9) -0.001(8)
C31 0.100(8) 0.074(8) 0.112(12) 0.011(9) -0.049(8) -0.001(7)
C32 0.117(9) 0.087(9) 0.129(14) 0.000(9) -0.045(9) 0.015(7)
C33 0.162(14) 0.123(14) 0.19(2) 0.008(14) -0.063(14) 0.022(11)
C34 0.158(15) 0.098(15) 0.18(2) 0.015(15) -0.061(15) 0.008(11)
C35 0.148(14) 0.108(14) 0.16(2) 0.040(15) -0.054(13) -0.007(11)
C36 0.177(15) 0.128(15) 0.19(2) 0.026(14) -0.068(14) 0.005(12)
C37 0.21(2) 0.139(18) 0.20(2) 0.023(17) -0.044(18) 0.001(15)
C38 0.190(19) 0.143(18) 0.21(3) 0.011(19) -0.042(18) 0.016(14)
C39 0.184(16) 0.125(15) 0.21(2) 0.025(14) -0.055(14) 0.008(13)
C40 0.076(6) 0.105(7) 0.065(8) -0.001(6) -0.002(5) -0.021(6)
C41 0.116(15) 0.130(14) 0.22(3) -0.025(15) -0.001(15) 0.006(13)
C42 0.19(2) 0.24(3) 0.112(19) -0.017(18) -0.032(16) 0.05(2)

loop_
_atom_type_symbol
_atom_type_description
_atom_type_scat_dispersion_real
_atom_type_scat_dispersion_imag
_atom_type_scat_source
C C 0.0033 0.0016 'International Tables Vol C Tables 4.2.6.8 and 6.1.1.4'
H H 0.0000 0.0000 'International Tables Vol C Tables 4.2.6.8 and 6.1.1.4'
N N 0.0061 0.0033 'International Tables Vol C Tables 4.2.6.8 and 6.1.1.4'
O O 0.0106 0.0060 'International Tables Vol C Tables 4.2.6.8 and 6.1.1.4'
Mn Mn 0.3368 0.7283 'International Tables Vol C Tables 4.2.6.8 and 6.1.1.4'
S S 0.1246 0.1234 'International Tables Vol C Tables 4.2.6.8 and 6.1.1.4'
F F 0.0171 0.0103 'International Tables Vol C Tables 4.2.6.8 and 6.1.1.4'

loop_
_geom_angle_atom_site_label_1
_geom_angle_atom_site_label_2
_geom_angle_atom_site_label_3
_geom_angle
O1 Mn1 O4 96.3(3)
O1 Mn1 N3 93.3(3)
O4 Mn1 N3 90.3(3)
O1 Mn1 N4 89.2(2)
O4 Mn1 N4 96.5(3)
N3 Mn1 N4 172.4(3)
O1 Mn1 N1 93.4(3)
O4 Mn1 N1 163.0(3)
N3 Mn1 N1 75.1(3)
N4 Mn1 N1 97.5(3)
O1 Mn1 N2 163.1(3)
O4 Mn1 N2 94.5(3)
N3 Mn1 N2 99.6(3)
N4 Mn1 N2 76.6(2)
N1 Mn1 N2 79.5(3)
C23 N1 C1 112.2(7)
C23 N1 C7 110.6(6)
C1 N1 C7 111.9(6)
C23 N1 Mn1 107.5(5)
C1 N1 Mn1 109.3(5)
C7 N1 Mn1 105.0(5)
C2 N2 C40 111.7(7)
C2 N2 C24 118.2(8)
C40 N2 C24 104.8(7)
C2 N2 Mn1 110.7(5)
C40 N2 Mn1 106.5(6)
C24 N2 Mn1 104.0(5)
C8 N3 C12 118.2(8)
C8 N3 Mn1 115.9(6)
C12 N3 Mn1 124.3(7)
C29 N4 C25 118.7(7)
C29 N4 Mn1 126.8(5)
C25 N4 Mn1 114.2(6)
S1 O1 Mn1 155.9(4)
S2 O4 Mn1 154.2(5)
O2 S1 O1 112.2(5)
O2 S1 O3 112.2(6)
O1 S1 O3 114.2(5)
O2 S1 C41 106.4(9)
O1 S1 C41 103.7(8)
O3 S1 C41 107.4(9)
O6 S2 O5 120.2(9)
O6 S2 O4 113.7(6)
O5 S2 O4 115.5(8)
O6 S2 C42 101.8(11)
O5 S2 C42 97.9(12)
O4 S2 C42 103.3(8)
N1 C1 C6 114.7(7)
N1 C1 C2 111.2(7)
C6 C1 C2 109.0(7)
N1 C1 H1 107.2
C6 C1 H1 107.2
C2 C1 H1 107.2
N2 C2 C3 116.4(8)
N2 C2 C1 114.9(7)
C3 C2 C1 105.4(8)
N2 C2 H2 106.5
C3 C2 H2 106.5
C1 C2 H2 106.5
C2 C3 C4 113.9(8)
C2 C3 H3A 108.8
C4 C3 H3A 108.8
C2 C3 H3B 108.8
C4 C3 H3B 108.8
H3A C3 H3B 107.7
C5 C4 C3 109.1(8)
C5 C4 H4A 109.9
C3 C4 H4A 109.9
C5 C4 H4B 109.9
C3 C4 H4B 109.9
H4A C4 H4B 108.3
C4 C5 C6 108.9(8)
C4 C5 H5A 109.9
C6 C5 H5A 109.9
C4 C5 H5B 109.9
C6 C5 H5B 109.9
H5A C5 H5B 108.3
C1 C6 C5 110.7(8)
C1 C6 H6A 109.5
C5 C6 H6A 109.5
C1 C6 H6B 109.5
C5 C6 H6B 109.5
H6A C6 H6B 108.1
C8 C7 N1 113.6(8)
C8 C7 C14 111.9(8)
N1 C7 C14 116.3(7)
C8 C7 H7 104.5
N1 C7 H7 104.5
C14 C7 H7 104.5
C9 C8 N3 120.5(10)
C9 C8 C7 123.9(11)
N3 C8 C7 115.5(8)
C8 C9 C10 122.0(11)
C8 C9 H9 119.0
C10 C9 H9 119.0
C11 C10 C9 118.7(10)
C11 C10 H10 120.6
C9 C10 H10 120.6
C12 C11 C10 118.7(10)
C12 C11 H11 120.7
C10 C11 H11 120.7
C11 C12 N3 121.9(10)
C11 C12 H12 119.1
N3 C12 H12 119.1
C14 C13 C18 120.0(16)
C14 C13 H13 120.0
C18 C13 H13 120.0
C13 C14 C15 120.0(13)
C13 C14 C7 121.6(13)
C15 C14 C7 118.4(12)
C16 C15 C14 120.0(14)
C16 C15 H15 120.0
C14 C15 H15 120.0
C15 C16 C17 120.0(15)
C15 C16 H16 120.0
C17 C16 H16 120.0
C18 C17 C16 120.0(17)
C18 C17 C22 120(2)
C16 C17 C22 120(2)
C17 C18 C19 120(2)
C17 C18 C13 120.0(18)
C19 C18 C13 120(2)
C20 C19 C18 120(2)
C20 C19 H19 120.0
C18 C19 H19 120.0
C21 C20 C19 120(2)
C21 C20 H20 120.0
C19 C20 H20 120.0
C20 C21 C22 120(2)
C20 C21 H21 120.0
C22 C21 H21 120.0
C21 C22 C17 120(2)
C21 C22 H22 120.0
C17 C22 H22 120.0
N1 C23 H23A 109.5
N1 C23 H23B 109.5
H23A C23 H23B 109.5
N1 C23 H23C 109.5
H23A C23 H23C 109.5
H23B C23 H23C 109.5
C31 C24 N2 117.5(8)
C31 C24 C25 111.4(8)
N2 C24 C25 107.8(7)
C31 C24 H24 106.5
N2 C24 H24 106.5
C25 C24 H24 106.5
N4 C25 C26 119.0(8)
N4 C25 C24 117.1(7)
C26 C25 C24 123.5(8)
C27 C26 C25 121.3(8)
C27 C26 H26 119.3
C25 C26 H26 119.3
C26 C27 C28 119.4(8)
C26 C27 H27 120.3
C28 C27 H27 120.3
C29 C28 C27 117.9(8)
C29 C28 H28 121.1
C27 C28 H28 121.1
N4 C29 C28 123.5(8)
N4 C29 H29 118.2
C28 C29 H29 118.2
C31 C30 C35 120.0(17)
C31 C30 H30 120.0
C35 C30 H30 120.0
C30 C31 C32 120.0(11)
C30 C31 C24 115.2(14)
C32 C31 C24 124.8(13)
C33 C32 C31 120.0(15)
C33 C32 H32 120.0
C31 C32 H32 120.0
C34 C33 C32 120.0(19)
C34 C33 H33 120.0
C32 C33 H33 120.0
C33 C34 C35 120.0(18)
C33 C34 C39 120(3)
C35 C34 C39 120(2)
C36 C35 C34 120(2)
C36 C35 C30 120(2)
C34 C35 C30 120.0(19)
C35 C36 C37 120(2)
C35 C36 H36 120.0
C37 C36 H36 120.0
C38 C37 C36 120(2)
C38 C37 H37 120.0
C36 C37 H37 120.0
C37 C38 C39 120(2)
C37 C38 H38 120.0
C39 C38 H38 120.0
C38 C39 C34 120(2)
C38 C39 H39 120.0
C34 C39 H39 120.0
N2 C40 H40A 109.5
N2 C40 H40B 109.5
H40A C40 H40B 109.5
N2 C40 H40C 109.5
H40A C40 H40C 109.5
H40B C40 H40C 109.5
F2 C41 F3 101(2)
F2 C41 F1 117.8(19)
F3 C41 F1 103.9(17)
F2 C41 S1 115.1(15)
F3 C41 S1 108.2(15)
F1 C41 S1 109.1(16)
F4 C42 F6 116(2)
F4 C42 F5 112(2)
F6 C42 F5 111(2)
F4 C42 S2 98(2)
F6 C42 S2 112.5(18)
F5 C42 S2 107.6(16)

loop_
_geom_bond_atom_site_label_1
_geom_bond_atom_site_label_2
_geom_bond_distance
Mn1 O1 2.101(6)
Mn1 O4 2.128(8)
Mn1 N3 2.193(7)
Mn1 N4 2.204(6)
Mn1 N1 2.252(7)
Mn1 N2 2.261(7)
F1 C41 1.320(19)
F2 C41 1.26(2)
F3 C41 1.306(19)
F4 C42 1.31(3)
F5 C42 1.39(2)
F6 C42 1.33(3)
N1 C23 1.480(11)
N1 C1 1.507(10)
N1 C7 1.524(10)
N2 C2 1.424(11)
N2 C40 1.492(11)
N2 C24 1.535(11)
N3 C8 1.355(12)
N3 C12 1.382(12)
N4 C29 1.306(10)
N4 C25 1.344(10)
O1 S1 1.463(6)
O2 S1 1.455(9)
O3 S1 1.463(9)
O4 S2 1.468(8)
O5 S2 1.448(16)
O6 S2 1.435(12)
S1 C41 1.80(2)
S2 C42 1.81(3)
C1 C6 1.542(12)
C1 C2 1.556(12)
C1 H1 0.9800
C2 C3 1.498(11)
C2 H2 0.9800
C3 C4 1.533(12)
C3 H3A 0.9700
C3 H3B 0.9700
C4 C5 1.454(12)
C4 H4A 0.9700
C4 H4B 0.9700
C5 C6 1.559(12)
C5 H5A 0.9700
C5 H5B 0.9700
C6 H6A 0.9700
C6 H6B 0.9700
C7 C8 1.467(13)
C7 C14 1.568(16)
C7 H7 0.9800
C8 C9 1.328(12)
C9 C10 1.379(14)
C9 H9 0.9300
C10 C11 1.369(14)
C10 H10 0.9300
C11 C12 1.360(14)
C11 H11 0.9300
C12 H12 0.9300
C13 C14 1.390(17)
C13 C18 1.39(2)
C13 H13 0.9300
C14 C15 1.390(15)
C15 C16 1.390(17)
C15 H15 0.9300
C16 C17 1.39(2)
C16 H16 0.9300
C17 C18 1.39(2)
C17 C22 1.39(2)
C18 C19 1.39(2)
C19 C20 1.39(2)
C19 H19 0.9300
C20 C21 1.39(2)
C20 H20 0.9300
C21 C22 1.39(2)
C21 H21 0.9300
C22 H22 0.9300
C23 H23A 0.9600
C23 H23B 0.9600
C23 H23C 0.9600
C24 C31 1.495(15)
C24 C25 1.558(13)
C24 H24 0.9800
C25 C26 1.376(11)
C26 C27 1.320(12)
C26 H26 0.9300
C27 C28 1.358(11)
C27 H27 0.9300
C28 C29 1.355(11)
C28 H28 0.9300
C29 H29 0.9300
C30 C31 1.390(18)
C30 C35 1.39(2)
C30 H30 0.9300
C31 C32 1.390(17)
C32 C33 1.390(19)
C32 H32 0.9300
C33 C34 1.39(2)
C33 H33 0.9300
C34 C35 1.39(2)
C34 C39 1.39(2)
C35 C36 1.39(2)
C36 C37 1.39(2)
C36 H36 0.9300
C37 C38 1.39(3)
C37 H37 0.9300
C38 C39 1.39(2)
C38 H38 0.9300
C39 H39 0.9300
C40 H40A 0.9600
C40 H40B 0.9600
C40 H40C 0.9600

loop_
_geom_torsion_atom_site_label_1
_geom_torsion_atom_site_label_2
_geom_torsion_atom_site_label_3
_geom_torsion_atom_site_label_4
_geom_torsion
O1 Mn1 N1 C23 -57.1(5)
O4 Mn1 N1 C23 178.1(8)
N3 Mn1 N1 C23 -149.7(6)
N4 Mn1 N1 C23 32.6(5)
N2 Mn1 N1 C23 107.4(5)
O1 Mn1 N1 C1 -179.1(5)
O4 Mn1 N1 C1 56.1(10)
N3 Mn1 N1 C1 88.4(5)
N4 Mn1 N1 C1 -89.4(5)
N2 Mn1 N1 C1 -14.6(5)
O1 Mn1 N1 C7 60.7(5)
O4 Mn1 N1 C7 -64.1(10)
N3 Mn1 N1 C7 -31.8(5)
N4 Mn1 N1 C7 150.4(5)
N2 Mn1 N1 C7 -134.8(5)
O1 Mn1 N2 C2 58.2(11)
O4 Mn1 N2 C2 -172.2(5)
N3 Mn1 N2 C2 -81.1(6)
N4 Mn1 N2 C2 92.1(6)
N1 Mn1 N2 C2 -8.3(5)
O1 Mn1 N2 C40 179.8(8)
O4 Mn1 N2 C40 -50.6(6)
N3 Mn1 N2 C40 40.5(6)
N4 Mn1 N2 C40 -146.3(6)
N1 Mn1 N2 C40 113.3(6)
O1 Mn1 N2 C24 -69.8(12)
O4 Mn1 N2 C24 59.8(6)
N3 Mn1 N2 C24 150.9(6)
N4 Mn1 N2 C24 -35.9(6)
N1 Mn1 N2 C24 -136.3(6)
O1 Mn1 N3 C8 -68.3(7)
O4 Mn1 N3 C8 -164.6(7)
N4 Mn1 N3 C8 41(3)
N1 Mn1 N3 C8 24.4(6)
N2 Mn1 N3 C8 100.8(7)
O1 Mn1 N3 C12 97.3(8)
O4 Mn1 N3 C12 0.9(8)
N4 Mn1 N3 C12 -153(2)
N1 Mn1 N3 C12 -170.1(9)
N2 Mn1 N3 C12 -93.7(8)
O1 Mn1 N4 C29 4.3(9)
O4 Mn1 N4 C29 100.6(9)
N3 Mn1 N4 C29 -106(2)
N1 Mn1 N4 C29 -89.0(9)
N2 Mn1 N4 C29 -166.3(9)
O1 Mn1 N4 C25 -169.6(7)
O4 Mn1 N4 C25 -73.3(7)
N3 Mn1 N4 C25 81(3)
N1 Mn1 N4 C25 97.1(7)
N2 Mn1 N4 C25 19.8(7)
O4 Mn1 O1 S1 78.0(13)
N3 Mn1 O1 S1 -12.7(13)
N4 Mn1 O1 S1 174.5(13)
N1 Mn1 O1 S1 -88.0(13)
N2 Mn1 O1 S1 -152.6(11)
O1 Mn1 O4 S2 96.0(13)
N3 Mn1 O4 S2 -170.6(13)
N4 Mn1 O4 S2 6.0(14)
N1 Mn1 O4 S2 -139.6(11)
N2 Mn1 O4 S2 -71.0(13)
Mn1 O1 S1 O2 39.5(15)
Mn1 O1 S1 O3 168.6(12)
Mn1 O1 S1 C41 -74.9(15)
Mn1 O4 S2 O6 53.5(16)
Mn1 O4 S2 O5 -91.4(14)
Mn1 O4 S2 C42 162.9(15)
C23 N1 C1 C6 39.1(9)
C7 N1 C1 C6 -86.0(9)
Mn1 N1 C1 C6 158.2(6)
C23 N1 C1 C2 -85.1(9)
C7 N1 C1 C2 149.8(7)
Mn1 N1 C1 C2 33.9(8)
C40 N2 C2 C3 35.6(10)
C24 N2 C2 C3 -86.1(9)
Mn1 N2 C2 C3 154.1(6)
C40 N2 C2 C1 -88.3(8)
C24 N2 C2 C1 150.0(7)
Mn1 N2 C2 C1 30.2(8)
N1 C1 C2 N2 -44.3(10)
C6 C1 C2 N2 -171.7(7)
N1 C1 C2 C3 -173.9(7)
C6 C1 C2 C3 58.7(9)
N2 C2 C3 C4 170.2(8)
C1 C2 C3 C4 -61.1(10)
C2 C3 C4 C5 62.9(11)
C3 C4 C5 C6 -57.7(10)
N1 C1 C6 C5 174.8(7)
C2 C1 C6 C5 -59.8(9)
C4 C5 C6 C1 59.5(10)
C23 N1 C7 C8 154.5(8)
C1 N1 C7 C8 -79.6(9)
Mn1 N1 C7 C8 38.8(8)
C23 N1 C7 C14 -73.4(11)
C1 N1 C7 C14 52.5(11)
Mn1 N1 C7 C14 170.9(8)
C12 N3 C8 C9 1.6(13)
Mn1 N3 C8 C9 168.1(7)
C12 N3 C8 C7 -175.9(8)
Mn1 N3 C8 C7 -9.4(10)
N1 C7 C8 C9 161.3(9)
C14 C7 C8 C9 27.1(13)
N1 C7 C8 N3 -21.4(11)
C14 C7 C8 N3 -155.6(8)
N3 C8 C9 C10 -0.3(14)
C7 C8 C9 C10 176.9(9)
C8 C9 C10 C11 -0.5(16)
C9 C10 C11 C12 0.0(16)
C10 C11 C12 N3 1.3(16)
C8 N3 C12 C11 -2.1(15)
Mn1 N3 C12 C11 -167.4(8)
C18 C13 C14 C15 0.0(15)
C18 C13 C14 C7 178.7(9)
C8 C7 C14 C13 -133.9(9)
N1 C7 C14 C13 93.2(11)
C8 C7 C14 C15 44.8(12)
N1 C7 C14 C15 -88.1(11)
C13 C14 C15 C16 0.0(15)
C7 C14 C15 C16 -178.8(9)
C14 C15 C16 C17 0.0(17)
C15 C16 C17 C18 0.0(18)
C15 C16 C17 C22 180.0(11)
C16 C17 C18 C19 180.0(11)
C22 C17 C18 C19 0.0(19)
C16 C17 C18 C13 0.0(18)
C22 C17 C18 C13 180.0(10)
C14 C13 C18 C17 0.0(16)
C14 C13 C18 C19 180.0(10)
C17 C18 C19 C20 0(2)
C13 C18 C19 C20 180.0(12)
C18 C19 C20 C21 0(2)
C19 C20 C21 C22 0(2)
C20 C21 C22 C17 0(2)
C18 C17 C22 C21 0.0(19)
C16 C17 C22 C21 180.0(12)
C2 N2 C24 C31 50.3(13)
C40 N2 C24 C31 -74.9(12)
Mn1 N2 C24 C31 173.5(9)
C2 N2 C24 C25 -76.6(9)
C40 N2 C24 C25 158.2(8)
Mn1 N2 C24 C25 46.6(8)
C29 N4 C25 C26 1.5(15)
Mn1 N4 C25 C26 176.0(8)
C29 N4 C25 C24 -172.4(9)
Mn1 N4 C25 C24 2.0(11)
C31 C24 C25 N4 -164.8(10)
N2 C24 C25 N4 -34.5(12)
C31 C24 C25 C26 21.5(15)
N2 C24 C25 C26 151.8(10)
N4 C25 C26 C27 -2.3(16)
C24 C25 C26 C27 171.2(10)
C25 C26 C27 C28 0.6(17)
C26 C27 C28 C29 1.8(16)
C25 N4 C29 C28 0.9(16)
Mn1 N4 C29 C28 -172.7(8)
C27 C28 C29 N4 -2.6(17)
C35 C30 C31 C32 0.0(18)
C35 C30 C31 C24 -179.9(11)
N2 C24 C31 C30 110.6(12)
C25 C24 C31 C30 -124.3(11)
N2 C24 C31 C32 -69.3(14)
C25 C24 C31 C32 55.8(14)
C30 C31 C32 C33 0.0(18)
C24 C31 C32 C33 179.9(11)
C31 C32 C33 C34 0(2)
C32 C33 C34 C35 0(2)
C32 C33 C34 C39 180.0(14)
C33 C34 C35 C36 180.0(14)
C39 C34 C35 C36 0(3)
C33 C34 C35 C30 0(3)
C39 C34 C35 C30 180.0(13)
C31 C30 C35 C36 180.0(13)
C31 C30 C35 C34 0(2)
C34 C35 C36 C37 0(3)
C30 C35 C36 C37 180.0(15)
C35 C36 C37 C38 0(3)
C36 C37 C38 C39 0(3)
C37 C38 C39 C34 0(3)
C33 C34 C39 C38 180.0(17)
C35 C34 C39 C38 0(3)
O2 S1 C41 F2 -173.5(15)
O1 S1 C41 F2 -55.0(18)
O3 S1 C41 F2 66.2(18)
O2 S1 C41 F3 -60.9(16)
O1 S1 C41 F3 57.5(16)
O3 S1 C41 F3 178.7(13)
O2 S1 C41 F1 51.5(17)
O1 S1 C41 F1 170.0(13)
O3 S1 C41 F1 -68.8(15)
O6 S2 C42 F4 -173.3(14)
O5 S2 C42 F4 -50.1(16)
O4 S2 C42 F4 68.6(16)
O6 S2 C42 F6 65(2)
O5 S2 C42 F6 -171.8(19)
O4 S2 C42 F6 -53(2)
O6 S2 C42 F5 -57(2)
O5 S2 C42 F5 66(2)
O4 S2 C42 F5 -175.3(16)
